data_4320377
loop_
_publ_author_name
'Oshio, Hiroki'
'Yamamoto, Masashi'
'Ito, Tasuku'
'Kawauchi, Hidekazu'
'Koga, Nobuaki'
'Ikoma, Tadaaki'
'Tero-Kubota, Shozo'

_publ_section_title
;
 Experimental and Theoretical Studies on Ferromagnetically Coupled Metal
 Complexes with Imino Nitroxides
;
_journal_coden_ASTM INOCAJ
_journal_issue 22
_journal_name_full 'Inorganic Chemistry'
_journal_page_first 5518
_journal_page_last 5525
_journal_paper_doi 10.1021/ic0102384
_journal_volume 40
_journal_year 2001
_chemical_formula_sum 'C19 H35 Cl2 N5 Ni O6'
_chemical_formula_weight 559.13
_space_group_IT_number 2
_symmetry_cell_setting triclinic
_symmetry_space_group_name_Hall '-P 1'
_symmetry_space_group_name_H-M 'P -1'
_atom_sites_solution_hydrogens geom
_atom_sites_solution_primary direct
_atom_sites_solution_secondary difmap
_audit_creation_method SHELXL-97
_cell_angle_alpha 108.1630(10)
_cell_angle_beta 100.6760(10)
_cell_angle_gamma 92.6140(10)
_cell_formula_units_Z 2
_cell_length_a 6.5936(2)
_cell_length_b 13.2244(4)
_cell_length_c 16.2682(5)
_cell_measurement_temperature 203
_cell_volume 1316.38(7)
_computing_cell_refinement 'Bruker SMART'
_computing_data_collection 'Bruker SMART'
_computing_data_reduction 'Bruker SHELXTL'
_computing_molecular_graphics 'Bruker SHELXTL'
_computing_publication_material 'Bruker SHELXTL'
_computing_structure_refinement 'SHELXL-97 (Sheldrick, 1997)'
_computing_structure_solution 'SHELXS-97 (Sheldrick, 1990)'
_diffrn_ambient_temperature 203
_diffrn_measured_fraction_theta_full 0.994
_diffrn_measured_fraction_theta_max 0.994
_diffrn_measurement_device_type 'CCD area detector'
_diffrn_measurement_method 'phi and omega scans'
_diffrn_radiation_monochromator graphite
_diffrn_radiation_source 'fine-focus sealed tube'
_diffrn_radiation_type MoK\a
_diffrn_radiation_wavelength 0.71073
_diffrn_reflns_av_R_equivalents 0.0254
_diffrn_reflns_av_sigmaI/netI 0.0404
_diffrn_reflns_limit_h_max 8
_diffrn_reflns_limit_h_min -8
_diffrn_reflns_limit_k_max 16
_diffrn_reflns_limit_k_min -16
_diffrn_reflns_limit_l_max 19
_diffrn_reflns_limit_l_min -20
_diffrn_reflns_number 9944
_diffrn_reflns_theta_full 26.02
_diffrn_reflns_theta_max 26.02
_diffrn_reflns_theta_min 1.63
_exptl_absorpt_coefficient_mu 0.981
_exptl_absorpt_correction_T_max 0.767
_exptl_absorpt_correction_T_min 1.000
_exptl_absorpt_correction_type empirical
_exptl_absorpt_process_details SADABS
_exptl_crystal_colour red
_exptl_crystal_density_diffrn 1.411
_exptl_crystal_density_method 'not measured'
_exptl_crystal_description plate
_exptl_crystal_F_000 588
_exptl_crystal_size_max 0.2
_exptl_crystal_size_mid 0.2
_exptl_crystal_size_min 0.3
_refine_diff_density_max 1.334
_refine_diff_density_min -0.801
_refine_diff_density_rms 0.075
_refine_ls_extinction_method none
_refine_ls_goodness_of_fit_ref 1.025
_refine_ls_hydrogen_treatment mixed
_refine_ls_matrix_type full
_refine_ls_number_parameters 324
_refine_ls_number_reflns 5152
_refine_ls_number_restraints 0
_refine_ls_restrained_S_all 1.025
_refine_ls_R_factor_all 0.0539
_refine_ls_R_factor_gt 0.0431
_refine_ls_shift/su_max 0.327
_refine_ls_shift/su_mean 0.011
_refine_ls_structure_factor_coef Fsqd
_refine_ls_weighting_details 'calc w=1/[\s^2^(Fo^2^)+(0.0569P)^2^+1.3938P] where P=(Fo^2^+2Fc^2^)/3'
_refine_ls_weighting_scheme calc
_refine_ls_wR_factor_gt 0.1085
_refine_ls_wR_factor_ref 0.1138
_reflns_number_gt 4288
_reflns_number_total 5152
_reflns_threshold_expression >2sigma(I)
_cod_data_source_file ic0102384_3.cif
_cod_data_source_block '[NiCl(bisimpy)(H2O)2]Cl.2H2O'
_cod_database_code 4320377

loop_
_symmetry_equiv_pos_as_xyz
'x, y, z'
'-x, -y, -z'

loop_
_atom_site_label
_atom_site_type_symbol
_atom_site_fract_x
_atom_site_fract_y
_atom_site_fract_z
_atom_site_U_iso_or_equiv
_atom_site_adp_type
_atom_site_occupancy
_atom_site_symmetry_multiplicity
_atom_site_calc_flag
_atom_site_refinement_flags
_atom_site_disorder_assembly
_atom_site_disorder_group
Ni1 Ni 0.56416(5) 0.11209(3) 0.76962(2) 0.01904(12) Uani 1 1 d . . .
Cl1 Cl 0.20624(10) 0.11847(6) 0.71229(5) 0.02962(18) Uani 1 1 d . . .
Cl2 Cl 0.95309(12) 0.25339(7) 0.03095(5) 0.0353(2) Uani 1 1 d . . .
O1 O 0.8291(5) 0.2452(2) 0.53151(18) 0.0526(7) Uani 1 1 d . . .
O2 O 0.5484(4) -0.30453(18) 0.63867(17) 0.0478(7) Uani 1 1 d . . .
O3 O 0.5290(3) 0.19204(17) 0.89410(13) 0.0285(5) Uani 1 1 d . . .
H3SA H 0.6436 0.2118 0.9272 0.043 Uiso 1 1 calc R . .
H3SB H 0.4414 0.2425 0.9101 0.043 Uiso 1 1 d R . .
O4 O 0.8753(3) 0.11094(17) 0.82969(14) 0.0292(5) Uani 1 1 d . . .
H4SA H 0.8991 0.1513 0.8810 0.044 Uiso 1 1 calc R . .
H4SB H 0.9518 0.1202 0.7976 0.044 Uiso 1 1 d R . .
O5S O 0.3137(4) 0.3523(2) 0.9696(2) 0.0420(6) Uani 1 1 d . . .
O6S O 0.2920(7) 0.5405(3) 0.9348(3) 0.0605(9) Uani 1 1 d . . .
N1 N 0.6402(3) 0.02429(18) 0.65435(15) 0.0203(5) Uani 1 1 d . . .
N2 N 0.6582(4) 0.23152(18) 0.71594(16) 0.0232(5) Uani 1 1 d . . .
N3 N 0.7693(4) 0.2649(2) 0.60415(18) 0.0329(6) Uani 1 1 d . . .
N4 N 0.5004(4) -0.04811(18) 0.76695(15) 0.0224(5) Uani 1 1 d . . .
N5 N 0.5059(4) -0.2218(2) 0.69514(17) 0.0306(6) Uani 1 1 d . . .
C1 C 0.7079(4) 0.0730(2) 0.60218(18) 0.0210(6) Uani 1 1 d . . .
C2 C 0.7653(4) 0.0158(2) 0.52438(19) 0.0249(6) Uani 1 1 d . . .
H2A H 0.8055 0.0501 0.4870 0.030 Uiso 1 1 calc R . .
C3 C 0.7608(4) -0.0946(2) 0.50416(19) 0.0266(6) Uani 1 1 d . . .
H3A H 0.8008 -0.1351 0.4530 0.032 Uiso 1 1 calc R . .
C4 C 0.6969(5) -0.1448(2) 0.55965(19) 0.0272(6) Uani 1 1 d . . .
H4A H 0.6968 -0.2184 0.5474 0.033 Uiso 1 1 calc R . .
C5 C 0.6333(4) -0.0819(2) 0.63408(19) 0.0227(6) Uani 1 1 d . . .
C6 C 0.7105(4) 0.1904(2) 0.64094(19) 0.0230(6) Uani 1 1 d . . .
C7 C 0.6913(6) 0.3507(3) 0.7430(2) 0.0398(8) Uani 1 1 d . . .
C8 C 0.7372(6) 0.3741(3) 0.6602(2) 0.0387(8) Uani 1 1 d . . .
C9 C 0.8917(11) 0.3816(4) 0.8186(3) 0.102(2) Uani 1 1 d . . .
H9A H 0.9243 0.4580 0.8406 0.153 Uiso 1 1 calc R . .
H9B H 1.0055 0.3490 0.7957 0.153 Uiso 1 1 calc R . .
H9C H 0.8679 0.3567 0.8659 0.153 Uiso 1 1 calc R . .
C10 C 0.5216(11) 0.3988(4) 0.7834(5) 0.110(3) Uani 1 1 d . . .
H10A H 0.3937 0.3785 0.7400 0.165 Uiso 1 1 calc R . .
H10B H 0.5511 0.4754 0.8045 0.165 Uiso 1 1 calc R . .
H10C H 0.5092 0.3740 0.8319 0.165 Uiso 1 1 calc R . .
C11 C 0.9138(10) 0.4555(5) 0.6731(4) 0.106(2) Uani 1 1 d . . .
H11A H 1.0406 0.4328 0.6976 0.159 Uiso 1 1 calc R . .
H11B H 0.8917 0.5229 0.7129 0.159 Uiso 1 1 calc R . .
H11C H 0.9230 0.4634 0.6172 0.159 Uiso 1 1 calc R . .
C12 C 0.5363(10) 0.4010(4) 0.6078(3) 0.0852(18) Uani 1 1 d . . .
H12A H 0.5535 0.3952 0.5492 0.128 Uiso 1 1 calc R . .
H12B H 0.5106 0.4727 0.6376 0.128 Uiso 1 1 calc R . .
H12C H 0.4209 0.3516 0.6041 0.128 Uiso 1 1 calc R . .
C13 C 0.5489(4) -0.1169(2) 0.69975(19) 0.0230(6) Uani 1 1 d . . .
C14 C 0.4266(5) -0.1055(2) 0.8236(2) 0.0277(6) Uani 1 1 d . . .
C15 C 0.3731(5) -0.2244(2) 0.7602(2) 0.0356(8) Uani 1 1 d . . .
C16 C 0.6096(6) -0.0908(3) 0.9006(2) 0.0427(8) Uani 1 1 d . . .
H16A H 0.7248 -0.1227 0.8783 0.064 Uiso 1 1 calc R . .
H16B H 0.5701 -0.1247 0.9404 0.064 Uiso 1 1 calc R . .
H16C H 0.6490 -0.0158 0.9315 0.064 Uiso 1 1 calc R . .
C17 C 0.2426(5) -0.0557(3) 0.8575(2) 0.0364(8) Uani 1 1 d . . .
H17A H 0.2861 0.0167 0.8956 0.055 Uiso 1 1 calc R . .
H17B H 0.1890 -0.0963 0.8900 0.055 Uiso 1 1 calc R . .
H17C H 0.1362 -0.0559 0.8083 0.055 Uiso 1 1 calc R . .
C18 C 0.4302(8) -0.3096(3) 0.8018(3) 0.0627(13) Uani 1 1 d . . .
H18A H 0.3947 -0.3790 0.7575 0.094 Uiso 1 1 calc R . .
H18B H 0.3554 -0.3048 0.8479 0.094 Uiso 1 1 calc R . .
H18C H 0.5767 -0.2991 0.8262 0.094 Uiso 1 1 calc R . .
C19 C 0.1504(6) -0.2495(3) 0.7071(3) 0.0598(12) Uani 1 1 d . . .
H19A H 0.1152 -0.1927 0.6840 0.090 Uiso 1 1 calc R . .
H19B H 0.0582 -0.2563 0.7448 0.090 Uiso 1 1 calc R . .
H19C H 0.1376 -0.3155 0.6592 0.090 Uiso 1 1 calc R . .
H5SA H 0.285(6) 0.401(4) 0.957(3) 0.045(13) Uiso 1 1 d . . .
H5SB H 0.221(9) 0.330(5) 0.988(4) 0.09(2) Uiso 1 1 d . . .
H6SA H 0.225(7) 0.586(4) 0.936(3) 0.050(14) Uiso 1 1 d . . .
H6SB H 0.389(8) 0.567(4) 0.950(4) 0.07(2) Uiso 1 1 d . . .

loop_
_atom_site_aniso_label
_atom_site_aniso_U_11
_atom_site_aniso_U_22
_atom_site_aniso_U_33
_atom_site_aniso_U_23
_atom_site_aniso_U_13
_atom_site_aniso_U_12
Ni1 0.01873(19) 0.01989(19) 0.02002(19) 0.00645(14) 0.00749(14) 0.00384(13)
Cl1 0.0191(3) 0.0457(4) 0.0266(4) 0.0139(3) 0.0068(3) 0.0050(3)
Cl2 0.0299(4) 0.0460(5) 0.0326(4) 0.0169(4) 0.0060(3) 0.0046(3)
O1 0.0767(19) 0.0474(15) 0.0586(17) 0.0321(13) 0.0463(15) 0.0198(14)
O2 0.0778(19) 0.0224(11) 0.0490(15) 0.0075(11) 0.0328(14) 0.0120(12)
O3 0.0247(11) 0.0325(11) 0.0245(11) 0.0027(9) 0.0065(8) 0.0077(9)
O4 0.0228(10) 0.0401(12) 0.0268(11) 0.0112(10) 0.0092(9) 0.0064(9)
O5S 0.0407(15) 0.0331(14) 0.0607(18) 0.0181(13) 0.0247(13) 0.0124(12)
O6S 0.057(2) 0.0371(17) 0.086(3) 0.0227(16) 0.0079(19) 0.0089(17)
N1 0.0191(11) 0.0223(12) 0.0212(12) 0.0081(10) 0.0066(9) 0.0037(9)
N2 0.0202(12) 0.0220(12) 0.0289(13) 0.0094(10) 0.0064(10) 0.0028(9)
N3 0.0364(15) 0.0320(14) 0.0419(16) 0.0203(12) 0.0211(13) 0.0085(12)
N4 0.0251(12) 0.0226(12) 0.0237(12) 0.0109(10) 0.0093(10) 0.0041(10)
N5 0.0440(16) 0.0216(12) 0.0308(14) 0.0102(11) 0.0156(12) 0.0063(11)
C1 0.0155(13) 0.0258(14) 0.0246(14) 0.0114(12) 0.0056(11) 0.0045(11)
C2 0.0172(13) 0.0370(16) 0.0229(14) 0.0112(13) 0.0075(11) 0.0037(12)
C3 0.0236(14) 0.0334(16) 0.0214(14) 0.0051(12) 0.0072(12) 0.0050(12)
C4 0.0278(15) 0.0258(15) 0.0255(15) 0.0038(12) 0.0070(12) 0.0053(12)
C5 0.0222(14) 0.0223(14) 0.0252(14) 0.0083(11) 0.0072(11) 0.0050(11)
C6 0.0173(13) 0.0260(15) 0.0298(15) 0.0131(12) 0.0081(11) 0.0032(11)
C7 0.056(2) 0.0209(15) 0.048(2) 0.0113(15) 0.0248(18) 0.0034(15)
C8 0.053(2) 0.0236(16) 0.0405(19) 0.0138(14) 0.0094(16) -0.0022(15)
C9 0.171(6) 0.055(3) 0.053(3) 0.019(2) -0.031(3) -0.055(4)
C10 0.166(6) 0.056(3) 0.173(6) 0.068(4) 0.128(6) 0.063(4)
C11 0.127(5) 0.084(4) 0.095(4) 0.000(3) 0.057(4) -0.056(4)
C12 0.133(5) 0.065(3) 0.053(3) 0.013(2) 0.005(3) 0.056(3)
C13 0.0248(14) 0.0211(14) 0.0246(14) 0.0085(12) 0.0064(12) 0.0035(11)
C14 0.0354(17) 0.0256(15) 0.0294(16) 0.0145(13) 0.0143(13) 0.0069(13)
C15 0.049(2) 0.0251(16) 0.0427(19) 0.0159(14) 0.0240(16) 0.0057(14)
C16 0.049(2) 0.052(2) 0.0344(19) 0.0245(17) 0.0092(16) 0.0112(17)
C17 0.0457(19) 0.0337(17) 0.044(2) 0.0210(15) 0.0289(16) 0.0124(15)
C18 0.112(4) 0.033(2) 0.070(3) 0.034(2) 0.053(3) 0.027(2)
C19 0.052(2) 0.049(2) 0.069(3) 0.005(2) 0.019(2) -0.0148(19)

loop_
_atom_type_symbol
_atom_type_description
_atom_type_scat_dispersion_real
_atom_type_scat_dispersion_imag
_atom_type_scat_source
C C 0.0033 0.0016 'International Tables Vol C Tables 4.2.6.8 and 6.1.1.4'
H H 0.0000 0.0000 'International Tables Vol C Tables 4.2.6.8 and 6.1.1.4'
N N 0.0061 0.0033 'International Tables Vol C Tables 4.2.6.8 and 6.1.1.4'
O O 0.0106 0.0060 'International Tables Vol C Tables 4.2.6.8 and 6.1.1.4'
Cl Cl 0.1484 0.1585 'International Tables Vol C Tables 4.2.6.8 and 6.1.1.4'
Ni Ni 0.3393 1.1124 'International Tables Vol C Tables 4.2.6.8 and 6.1.1.4'

loop_
_geom_angle_atom_site_label_1
_geom_angle_atom_site_label_2
_geom_angle_atom_site_label_3
_geom_angle
_geom_angle_site_symmetry_1
_geom_angle_site_symmetry_3
_geom_angle_publ_flag
O3 Ni1 N1 170.95(9) . . ?
O3 Ni1 O4 85.33(8) . . ?
N1 Ni1 O4 86.14(8) . . ?
O3 Ni1 N4 99.65(9) . . ?
N1 Ni1 N4 77.20(9) . . ?
O4 Ni1 N4 89.19(9) . . ?
O3 Ni1 N2 106.43(9) . . ?
N1 Ni1 N2 76.60(9) . . ?
O4 Ni1 N2 90.23(9) . . ?
N4 Ni1 N2 153.78(9) . . ?
O3 Ni1 Cl1 90.46(6) . . ?
N1 Ni1 Cl1 98.03(7) . . ?
O4 Ni1 Cl1 175.74(6) . . ?
N4 Ni1 Cl1 90.89(7) . . ?
N2 Ni1 Cl1 91.57(6) . . ?
C5 N1 C1 120.3(2) . . ?
C5 N1 Ni1 119.23(19) . . ?
C1 N1 Ni1 120.37(19) . . ?
C6 N2 C7 109.6(2) . . ?
C6 N2 Ni1 112.48(19) . . ?
C7 N2 Ni1 137.9(2) . . ?
O1 N3 C6 126.2(3) . . ?
O1 N3 C8 124.4(3) . . ?
C6 N3 C8 109.2(2) . . ?
C13 N4 C14 109.2(2) . . ?
C13 N4 Ni1 112.24(18) . . ?
C14 N4 Ni1 138.44(18) . . ?
O2 N5 C13 126.6(3) . . ?
O2 N5 C15 124.3(3) . . ?
C13 N5 C15 108.6(2) . . ?
N1 C1 C2 121.8(3) . . ?
N1 C1 C6 109.9(2) . . ?
C2 C1 C6 128.3(3) . . ?
C1 C2 C3 117.7(3) . . ?
C4 C3 C2 120.5(3) . . ?
C3 C4 C5 118.0(3) . . ?
N1 C5 C4 121.6(3) . . ?
N1 C5 C13 110.3(2) . . ?
C4 C5 C13 128.1(3) . . ?
N2 C6 N3 113.9(3) . . ?
N2 C6 C1 120.6(3) . . ?
N3 C6 C1 125.5(3) . . ?
C10 C7 N2 110.7(3) . . ?
C10 C7 C8 119.7(4) . . ?
N2 C7 C8 104.6(3) . . ?
C10 C7 C9 106.7(5) . . ?
N2 C7 C9 103.8(3) . . ?
C8 C7 C9 110.2(3) . . ?
C11 C8 N3 112.3(4) . . ?
C11 C8 C7 118.0(4) . . ?
N3 C8 C7 101.2(2) . . ?
C11 C8 C12 110.0(4) . . ?
N3 C8 C12 104.4(3) . . ?
C7 C8 C12 109.9(4) . . ?
N4 C13 N5 113.7(3) . . ?
N4 C13 C5 120.8(2) . . ?
N5 C13 C5 125.4(3) . . ?
N4 C14 C17 109.8(2) . . ?
N4 C14 C16 105.6(3) . . ?
C17 C14 C16 110.3(3) . . ?
N4 C14 C15 103.4(2) . . ?
C17 C14 C15 113.9(3) . . ?
C16 C14 C15 113.2(3) . . ?
N5 C15 C18 110.5(3) . . ?
N5 C15 C19 105.6(3) . . ?
C18 C15 C19 110.9(3) . . ?
N5 C15 C14 99.3(2) . . ?
C18 C15 C14 115.9(3) . . ?
C19 C15 C14 113.5(3) . . ?

loop_
_geom_bond_atom_site_label_1
_geom_bond_atom_site_label_2
_geom_bond_distance
_geom_bond_site_symmetry_2
_geom_bond_publ_flag
Ni1 O3 2.033(2) . ?
Ni1 N1 2.040(2) . ?
Ni1 O4 2.106(2) . ?
Ni1 N4 2.126(2) . ?
Ni1 N2 2.148(2) . ?
Ni1 Cl1 2.3870(8) . ?
O1 N3 1.269(4) . ?
O2 N5 1.271(3) . ?
N1 C5 1.336(4) . ?
N1 C1 1.338(4) . ?
N2 C6 1.290(4) . ?
N2 C7 1.492(4) . ?
N3 C6 1.379(4) . ?
N3 C8 1.496(4) . ?
N4 C13 1.289(4) . ?
N4 C14 1.493(4) . ?
N5 C13 1.378(4) . ?
N5 C15 1.501(4) . ?
C1 C2 1.387(4) . ?
C1 C6 1.480(4) . ?
C2 C3 1.390(4) . ?
C3 C4 1.386(4) . ?
C4 C5 1.388(4) . ?
C5 C13 1.473(4) . ?
C7 C10 1.471(6) . ?
C7 C8 1.550(5) . ?
C7 C9 1.569(7) . ?
C8 C11 1.488(6) . ?
C8 C12 1.556(6) . ?
C14 C17 1.518(4) . ?
C14 C16 1.526(5) . ?
C14 C15 1.570(4) . ?
C15 C18 1.512(5) . ?
C15 C19 1.523(6) . ?
